data_4021752
loop_
_publ_author_name
'Shin-ichiro Kato'
'Taisuke Matsumoto'
'Keiko Ideta'
'Toshiaki Shimasaki'
'Kenta Goto'
'Teruo Shinmyozu'

_publ_contact_author_address
;
Institute for Materials Chemistry and Engineering (IMCE),
6-10-1 Higashi-ku, Fukuoka 812-8581, Japan
;
_publ_contact_author_email shinmyo@ms.ifoc.kyushu-u.ac.jp
_publ_contact_author_fax '+81 92 642 2735'
_publ_contact_author_name 'Prof Teruo Shinmyozu'
_publ_contact_author_phone '+81 92 642 2716'
_publ_section_title
;
 Supramolecular Assemblies and Redox Modulation of Pyromellitic
 Diimide-Based Cyclophane via Noncovalent Interactions with Naphthol
;
_journal_name_full 'Journal of Organic Chemistry'
_journal_page_first 4723
_journal_page_last 4733
_journal_paper_doi 10.1021/jo0600196
_journal_volume 71
_journal_year 2006
_chemical_formula_sum 'C58 H66 N6 O14'
_chemical_formula_weight 1071.19
_space_group_IT_number 2
_symmetry_cell_setting triclinic
_symmetry_Int_Tables_number 2
_symmetry_space_group_name_Hall '-P 1'
_symmetry_space_group_name_H-M 'P -1'
_cell_angle_alpha 88.249(4)
_cell_angle_beta 74.925(4)
_cell_angle_gamma 86.837(4)
_cell_formula_units_Z 1
_cell_length_a 9.721(1)
_cell_length_b 9.8697(6)
_cell_length_c 14.583(1)
_cell_measurement_reflns_used 8145
_cell_measurement_temperature 113.2
_cell_measurement_theta_max 27.5
_cell_measurement_theta_min 2.2
_cell_volume 1348.7(2)
_computing_cell_refinement PROCESS-AUTO
_computing_data_collection PROCESS-AUTO
_computing_data_reduction 'teXsan Ver. 1.11'
_computing_publication_material 'teXsan Ver. 1.11'
_computing_structure_refinement 'teXsan Ver. 1.10'
_computing_structure_solution SIR97
_diffrn_detector_area_resol_mean 10.00
_diffrn_measured_fraction_theta_full 0.9594
_diffrn_measured_fraction_theta_max 0.9594
_diffrn_measurement_device_type 'Rigaku RAXIS-RAPID Imaging Plate'
_diffrn_measurement_method \w
_diffrn_radiation_type 'Mo K\a'
_diffrn_radiation_wavelength 0.7107
_diffrn_reflns_av_R_equivalents 0.042
_diffrn_reflns_limit_h_max 12
_diffrn_reflns_limit_h_min 0
_diffrn_reflns_limit_k_max 12
_diffrn_reflns_limit_k_min -12
_diffrn_reflns_limit_l_max 18
_diffrn_reflns_limit_l_min -18
_diffrn_reflns_number 11533
_diffrn_reflns_theta_full 27.48
_diffrn_reflns_theta_max 27.48
_exptl_absorpt_coefficient_mu 0.095
_exptl_absorpt_correction_type none
_exptl_crystal_colour yellow
_exptl_crystal_density_diffrn 1.319
_exptl_crystal_density_method 'not measured'
_exptl_crystal_description prism
_exptl_crystal_size_max 0.340
_exptl_crystal_size_mid 0.100
_exptl_crystal_size_min 0.100
_refine_diff_density_max 0.36
_refine_diff_density_min -0.33
_refine_ls_extinction_method none
_refine_ls_goodness_of_fit_ref 1.274
_refine_ls_number_parameters 468
_refine_ls_number_reflns 5931
_refine_ls_R_factor_gt 0.0455
_refine_ls_shift/su_max 0.0004
_refine_ls_structure_factor_coef Fsqd
_refine_ls_weighting_details 'w = 1/[\s^2^(Fo^2^) + (0.05000(Max(Fo^2^,0) + 2Fc^2^)/3)^2^]'
_refine_ls_weighting_scheme calc
_refine_ls_wR_factor_ref 0.1144
_reflns_number_gt 4436
_reflns_number_total 5931
_reflns_threshold_expression F^2^>2.0\s(F^2^)
_cod_data_source_file jo0600196si20060419_064418_1.cif
_cod_original_sg_symbol_H-M 'P -1         '
_cod_original_formula_sum 'C58 H66 N6 O14 '
_cod_database_code 4021752

loop_
_symmetry_equiv_pos_as_xyz
x,y,z
-x,-y,-z

loop_
_atom_site_label
_atom_site_type_symbol
_atom_site_fract_x
_atom_site_fract_y
_atom_site_fract_z
_atom_site_U_iso_or_equiv
_atom_site_adp_type
_atom_site_occupancy
_atom_site_calc_flag
O(1) O 0.6363(1) 0.6248(1) -0.11378(9) 0.0281(3) Uani 1.00 d
O(2) O 0.9408(1) 0.2762(1) -0.25100(8) 0.0237(3) Uani 1.00 d
O(3) O 0.6604(1) 0.4105(1) 0.27434(8) 0.0253(3) Uani 1.00 d
O(4) O 0.9493(1) 0.0525(1) 0.13597(8) 0.0252(3) Uani 1.00 d
O(5) O 0.8302(1) 0.1081(1) 0.49959(7) 0.0186(3) Uani 1.00 d
O(6) O 1.2088(1) 0.4190(1) 0.47937(8) 0.0185(3) Uani 1.00 d
O(7) O 1.5621(1) 0.2878(1) -0.14394(9) 0.0346(4) Uani 1.00 d
N(1) N 0.7967(1) 0.4695(1) -0.20549(9) 0.0173(3) Uani 1.00 d
N(2) N 0.8094(1) 0.2207(1) 0.22769(9) 0.0164(3) Uani 1.00 d
N(3) N 1.3580(2) 0.1830(2) -0.0755(1) 0.0290(4) Uani 1.00 d
C(1) C 0.7165(2) 0.5260(2) -0.1209(1) 0.0188(4) Uani 1.00 d
C(2) C 0.8698(2) 0.3496(2) -0.1901(1) 0.0177(4) Uani 1.00 d
C(3) C 0.7514(2) 0.4396(2) -0.0428(1) 0.0171(4) Uani 1.00 d
C(4) C 0.8436(2) 0.3331(2) -0.0848(1) 0.0160(4) Uani 1.00 d
C(5) C 0.8933(2) 0.2314(2) -0.0324(1) 0.0172(4) Uani 1.00 d
C(6) C 0.8473(2) 0.2465(1) 0.0653(1) 0.0164(4) Uani 1.00 d
C(7) C 0.7562(2) 0.3541(2) 0.1074(1) 0.0168(4) Uani 1.00 d
C(8) C 0.7030(2) 0.4529(2) 0.0547(1) 0.0184(4) Uani 1.00 d
C(9) C 0.7317(2) 0.3384(2) 0.2127(1) 0.0181(4) Uani 1.00 d
C(10) C 0.8793(2) 0.1579(2) 0.1429(1) 0.0173(4) Uani 1.00 d
C(11) C 0.8145(2) 0.1676(2) 0.3210(1) 0.0187(4) Uani 1.00 d
C(12) C 0.9222(2) 0.2343(2) 0.3613(1) 0.0161(4) Uani 1.00 d
C(13) C 0.9242(2) 0.2025(1) 0.4547(1) 0.0153(4) Uani 1.00 d
C(14) C 1.0174(2) 0.2625(2) 0.4980(1) 0.0162(4) Uani 1.00 d
C(15) C 1.1122(2) 0.3543(1) 0.4452(1) 0.0153(4) Uani 1.00 d
C(16) C 1.1145(2) 0.3872(1) 0.3507(1) 0.0154(4) Uani 1.00 d
C(17) C 1.0182(2) 0.3267(2) 0.3106(1) 0.0161(4) Uani 1.00 d
C(18) C 1.2212(2) 0.4872(2) 0.2986(1) 0.0187(4) Uani 1.00 d
C(19) C 0.8156(2) 0.0812(2) 0.5991(1) 0.0180(4) Uani 1.00 d
C(20) C 0.6919(2) -0.0090(2) 0.6339(1) 0.0199(4) Uani 1.00 d
C(21) C 0.6606(2) -0.0404(2) 0.7397(1) 0.0239(4) Uani 1.00 d
C(22) C 0.5223(2) -0.1135(2) 0.7746(1) 0.0308(5) Uani 1.00 d
C(23) C 1.2196(2) 0.3872(2) 0.5744(1) 0.0190(4) Uani 1.00 d
C(24) C 1.3030(2) 0.2537(2) 0.5788(1) 0.0203(4) Uani 1.00 d
C(25) C 1.4584(2) 0.2563(2) 0.5209(1) 0.0232(4) Uani 1.00 d
C(26) C 1.5495(2) 0.3384(2) 0.5670(1) 0.0286(5) Uani 1.00 d
C(27) C 1.4892(2) 0.2213(2) -0.0794(1) 0.0251(4) Uani 1.00 d
C(28) C 1.2736(3) 0.1136(3) 0.0074(2) 0.0560(8) Uani 1.00 d
C(29) C 1.2905(2) 0.2213(3) -0.1507(2) 0.0416(6) Uani 1.00 d
H(1) H 0.641(2) 0.522(2) 0.084(1) 0.029(5) Uiso 1.00 calc
H(2) H 0.953(2) 0.155(2) -0.059(1) 0.024(5) Uiso 1.00 calc
H(3) H 0.838(2) 0.067(2) 0.314(1) 0.027(5) Uiso 1.00 calc
H(4) H 0.717(2) 0.185(2) 0.364(1) 0.025(5) Uiso 1.00 calc
H(5) H 1.019(2) 0.349(2) 0.246(1) 0.014(4) Uiso 1.00 calc
H(6) H 1.2123 0.5683 0.3364 0.0337 Uiso 1.00 calc
H(7) H 1.3178 0.4444 0.2911 0.0337 Uiso 1.00 calc
H(8) H 1.014(2) 0.240(2) 0.561(1) 0.015(4) Uiso 1.00 calc
H(9) H 0.796(2) 0.166(2) 0.634(1) 0.013(4) Uiso 1.00 calc
H(10) H 0.903(2) 0.038(2) 0.609(1) 0.027(5) Uiso 1.00 calc
H(11) H 0.604(2) 0.038(2) 0.622(1) 0.031(5) Uiso 1.00 calc
H(12) H 0.712(2) -0.092(2) 0.597(1) 0.037(5) Uiso 1.00 calc
H(13) H 0.652(2) 0.044(2) 0.776(1) 0.030(5) Uiso 1.00 calc
H(14) H 0.741(2) -0.092(2) 0.755(2) 0.046(6) Uiso 1.00 calc
H(15) H 0.443(2) -0.053(2) 0.764(2) 0.050(6) Uiso 1.00 calc
H(16) H 0.527(2) -0.196(2) 0.740(2) 0.052(7) Uiso 1.00 calc
H(17) H 0.501(2) -0.136(2) 0.842(2) 0.040(6) Uiso 1.00 calc
H(18) H 1.2750 0.4644 0.5862 0.0337 Uiso 1.00 calc
H(19) H 1.128(2) 0.387(2) 0.618(1) 0.020(4) Uiso 1.00 calc
H(20) H 1.255(2) 0.180(2) 0.556(1) 0.018(4) Uiso 1.00 calc
H(21) H 1.298(2) 0.233(2) 0.650(1) 0.019(4) Uiso 1.00 calc
H(22) H 1.460(2) 0.293(2) 0.457(1) 0.027(5) Uiso 1.00 calc
H(23) H 1.497(2) 0.160(2) 0.512(1) 0.032(5) Uiso 1.00 calc
H(24) H 1.650(2) 0.334(2) 0.527(1) 0.030(5) Uiso 1.00 calc
H(25) H 1.551(2) 0.298(2) 0.631(1) 0.031(5) Uiso 1.00 calc
H(26) H 1.515(2) 0.434(2) 0.577(2) 0.047(6) Uiso 1.00 calc
H(27) H 1.5201 0.1831 -0.0230 0.0337 Uiso 1.00 calc
H(28) H 1.331(2) 0.090(2) 0.051(2) 0.047(7) Uiso 1.00 calc
H(29) H 1.237(3) 0.035(3) -0.010(2) 0.077(8) Uiso 1.00 calc
H(30) H 1.186(4) 0.176(3) 0.041(2) 0.095(10) Uiso 1.00 calc
H(31) H 1.202(3) 0.286(3) -0.123(2) 0.088(9) Uiso 1.00 calc
H(32) H 1.258(3) 0.142(2) -0.175(2) 0.058(7) Uiso 1.00 calc
H(33) H 1.358(3) 0.269(2) -0.204(2) 0.054(7) Uiso 1.00 calc

loop_
_atom_site_aniso_label
_atom_site_aniso_U_11
_atom_site_aniso_U_22
_atom_site_aniso_U_33
_atom_site_aniso_U_12
_atom_site_aniso_U_13
_atom_site_aniso_U_23
O(1) 0.0348(7) 0.0248(6) 0.0253(7) 0.0089(6) -0.0109(5) 0.0002(5)
O(2) 0.0278(6) 0.0270(6) 0.0147(6) 0.0029(5) -0.0034(5) -0.0017(5)
O(3) 0.0291(6) 0.0284(6) 0.0176(6) 0.0043(5) -0.0049(5) -0.0070(5)
O(4) 0.0314(6) 0.0228(6) 0.0215(6) 0.0061(5) -0.0088(5) 0.0007(5)
O(5) 0.0212(5) 0.0231(6) 0.0132(5) -0.0070(5) -0.0066(4) 0.0034(4)
O(6) 0.0184(5) 0.0232(6) 0.0174(6) -0.0045(5) -0.0102(4) 0.0032(4)
O(7) 0.0277(7) 0.0414(8) 0.0348(8) -0.0114(6) -0.0068(6) 0.0018(6)
N(1) 0.0198(6) 0.0186(6) 0.0149(7) -0.0036(5) -0.0066(5) 0.0033(5)
N(2) 0.0168(6) 0.0209(7) 0.0130(6) -0.0019(5) -0.0062(5) 0.0004(5)
N(3) 0.0301(8) 0.0353(9) 0.0228(8) -0.0122(7) -0.0072(6) 0.0004(6)
C(1) 0.0198(8) 0.0186(8) 0.0201(8) -0.0030(7) -0.0084(6) 0.0020(6)
C(2) 0.0172(7) 0.0202(8) 0.0168(8) -0.0036(6) -0.0064(6) 0.0023(6)
C(3) 0.0173(7) 0.0170(7) 0.0182(8) -0.0017(6) -0.0067(6) 0.0003(6)
C(4) 0.0155(7) 0.0192(7) 0.0132(7) -0.0023(6) -0.0032(6) -0.0025(6)
C(5) 0.0169(7) 0.0185(8) 0.0160(8) 0.0011(6) -0.0042(6) -0.0012(6)
C(6) 0.0160(7) 0.0162(7) 0.0180(8) -0.0019(6) -0.0060(6) 0.0001(6)
C(7) 0.0169(7) 0.0191(8) 0.0151(8) -0.0013(6) -0.0051(6) -0.0027(6)
C(8) 0.0200(8) 0.0189(8) 0.0168(8) 0.0019(7) -0.0056(6) -0.0038(6)
C(9) 0.0175(7) 0.0206(8) 0.0181(8) -0.0034(6) -0.0072(6) -0.0007(6)
C(10) 0.0176(7) 0.0192(8) 0.0167(8) -0.0029(6) -0.0069(6) -0.0008(6)
C(11) 0.0226(8) 0.0236(8) 0.0121(8) -0.0063(7) -0.0080(6) 0.0030(6)
C(12) 0.0155(7) 0.0190(7) 0.0147(8) 0.0005(6) -0.0057(6) -0.0017(6)
C(13) 0.0141(7) 0.0165(7) 0.0147(8) 0.0001(6) -0.0031(6) 0.0005(6)
C(14) 0.0170(7) 0.0202(8) 0.0124(8) 0.0004(6) -0.0061(6) 0.0015(6)
C(15) 0.0134(7) 0.0172(7) 0.0164(8) 0.0012(6) -0.0062(6) -0.0021(6)
C(16) 0.0151(7) 0.0155(7) 0.0160(7) 0.0015(6) -0.0054(6) -0.0002(6)
C(17) 0.0186(7) 0.0194(7) 0.0109(7) 0.0002(6) -0.0051(6) 0.0017(6)
C(18) 0.0211(8) 0.0223(8) 0.0148(8) -0.0028(7) -0.0085(6) 0.0026(6)
C(19) 0.0209(8) 0.0211(8) 0.0130(8) -0.0013(7) -0.0067(6) 0.0024(6)
C(20) 0.0222(8) 0.0213(8) 0.0171(8) -0.0034(7) -0.0060(6) 0.0009(6)
C(21) 0.0232(8) 0.0292(9) 0.0193(9) -0.0049(8) -0.0053(7) 0.0036(7)
C(22) 0.0274(10) 0.035(1) 0.028(1) -0.0074(9) -0.0039(8) 0.0100(8)
C(23) 0.0180(8) 0.0253(8) 0.0151(8) -0.0017(7) -0.0068(6) -0.0010(6)
C(24) 0.0220(8) 0.0236(8) 0.0179(8) -0.0034(7) -0.0096(7) 0.0023(6)
C(25) 0.0221(8) 0.0244(9) 0.0242(9) 0.0026(7) -0.0091(7) -0.0007(7)
C(26) 0.0196(9) 0.0306(10) 0.038(1) 0.0004(8) -0.0114(8) -0.0024(8)
C(27) 0.0259(9) 0.0225(8) 0.0281(10) -0.0005(7) -0.0093(7) -0.0027(7)
C(28) 0.063(2) 0.073(2) 0.035(1) -0.043(2) -0.011(1) 0.009(1)
C(29) 0.040(1) 0.053(1) 0.040(1) -0.018(1) -0.022(1) 0.002(1)

loop_
_atom_type_symbol
_atom_type_description
_atom_type_scat_dispersion_real
_atom_type_scat_dispersion_imag
_atom_type_scat_source
C C 0.003 0.002
;International Tables for Crystallography
(1992, Vol. C, Tables 4.2.6.8 and 6.1.1.1)
;
H H 0.000 0.000
;International Tables for Crystallography
(1992, Vol. C, Table 6.1.1.2)
;
O O 0.011 0.006
;International Tables for Crystallography
(1992, Vol. C, Tables 4.2.6.8 and 6.1.1.1)
;
N N 0.006 0.003
;International Tables for Crystallography
(1992, Vol. C, Tables 4.2.6.8 and 6.1.1.1)
;

loop_
_geom_angle_atom_site_label_1
_geom_angle_atom_site_label_2
_geom_angle_atom_site_label_3
_geom_angle
_geom_angle_site_symmetry_1
_geom_angle_site_symmetry_3
_geom_angle_publ_flag
C(13) O(5) C(19) 118.2(1) . . yes
C(15) O(6) C(23) 118.9(1) . . yes
C(1) N(1) C(2) 112.0(1) . . yes
C(1) N(1) C(18) 123.2(1) . 2_765 yes
C(2) N(1) C(18) 123.3(1) . 2_765 yes
C(9) N(2) C(10) 112.1(1) . . yes
C(9) N(2) C(11) 124.1(1) . . yes
C(10) N(2) C(11) 123.8(1) . . yes
C(27) N(3) C(28) 121.5(2) . . yes
C(27) N(3) C(29) 120.6(2) . . yes
C(28) N(3) C(29) 117.6(2) . . yes
O(1) C(1) N(1) 125.8(2) . . yes
O(1) C(1) C(3) 128.1(2) . . yes
N(1) C(1) C(3) 106.1(1) . . yes
O(2) C(2) N(1) 125.8(1) . . yes
O(2) C(2) C(4) 128.1(1) . . yes
N(1) C(2) C(4) 106.1(1) . . yes
C(1) C(3) C(4) 107.7(1) . . yes
C(1) C(3) C(8) 129.7(1) . . yes
C(4) C(3) C(8) 122.6(1) . . yes
C(2) C(4) C(3) 107.9(1) . . yes
C(2) C(4) C(5) 129.4(1) . . yes
C(3) C(4) C(5) 122.6(1) . . yes
C(4) C(5) C(6) 114.7(1) . . yes
C(5) C(6) C(7) 122.7(1) . . yes
C(5) C(6) C(10) 129.5(1) . . yes
C(7) C(6) C(10) 107.8(1) . . yes
C(6) C(7) C(8) 122.3(1) . . yes
C(6) C(7) C(9) 107.9(1) . . yes
C(8) C(7) C(9) 129.8(1) . . yes
C(3) C(8) C(7) 115.0(1) . . yes
O(3) C(9) N(2) 125.2(1) . . yes
O(3) C(9) C(7) 128.7(2) . . yes
N(2) C(9) C(7) 106.0(1) . . yes
O(4) C(10) N(2) 125.6(1) . . yes
O(4) C(10) C(6) 128.3(1) . . yes
N(2) C(10) C(6) 106.1(1) . . yes
N(2) C(11) C(12) 113.4(1) . . yes
C(11) C(12) C(13) 118.1(1) . . yes
C(11) C(12) C(17) 123.7(1) . . yes
C(13) C(12) C(17) 118.2(1) . . yes
O(5) C(13) C(12) 115.3(1) . . yes
O(5) C(13) C(14) 123.1(1) . . yes
C(12) C(13) C(14) 121.6(1) . . yes
C(13) C(14) C(15) 118.7(1) . . yes
O(6) C(15) C(14) 124.1(1) . . yes
O(6) C(15) C(16) 114.6(1) . . yes
C(14) C(15) C(16) 121.3(1) . . yes
C(15) C(16) C(17) 118.3(1) . . yes
C(15) C(16) C(18) 117.8(1) . . yes
C(17) C(16) C(18) 124.0(1) . . yes
C(12) C(17) C(16) 122.0(1) . . yes
N(1) C(18) C(16) 114.2(1) 2_765 . yes
O(5) C(19) C(20) 107.5(1) . . yes
C(19) C(20) C(21) 112.9(1) . . yes
C(20) C(21) C(22) 111.2(1) . . yes
O(6) C(23) C(24) 111.6(1) . . yes
C(23) C(24) C(25) 113.1(1) . . yes
C(24) C(25) C(26) 113.0(1) . . yes
O(7) C(27) N(3) 124.9(2) . . yes

loop_
_geom_bond_atom_site_label_1
_geom_bond_atom_site_label_2
_geom_bond_distance
_geom_bond_site_symmetry_2
_geom_bond_publ_flag
O(1) C(1) 1.204(2) . yes
O(2) C(2) 1.206(2) . yes
O(3) C(9) 1.206(2) . yes
O(4) C(10) 1.203(2) . yes
O(5) C(13) 1.370(2) . yes
O(5) C(19) 1.439(2) . yes
O(6) C(15) 1.366(2) . yes
O(6) C(23) 1.440(2) . yes
O(7) C(27) 1.218(2) . yes
N(1) C(1) 1.391(2) . yes
N(1) C(2) 1.390(2) . yes
N(1) C(18) 1.462(2) 2_765 yes
N(2) C(9) 1.394(2) . yes
N(2) C(10) 1.392(2) . yes
N(2) C(11) 1.454(2) . yes
N(3) C(27) 1.337(2) . yes
N(3) C(28) 1.450(3) . yes
N(3) C(29) 1.449(3) . yes
C(1) C(3) 1.499(2) . yes
C(2) C(4) 1.496(2) . yes
C(3) C(4) 1.391(2) . yes
C(3) C(8) 1.385(2) . yes
C(4) C(5) 1.384(2) . yes
C(5) C(6) 1.388(2) . yes
C(6) C(7) 1.394(2) . yes
C(6) C(10) 1.495(2) . yes
C(7) C(8) 1.383(2) . yes
C(7) C(9) 1.496(2) . yes
C(11) C(12) 1.515(2) . yes
C(12) C(13) 1.393(2) . yes
C(12) C(17) 1.394(2) . yes
C(13) C(14) 1.395(2) . yes
C(14) C(15) 1.394(2) . yes
C(15) C(16) 1.400(2) . yes
C(16) C(17) 1.393(2) . yes
C(16) C(18) 1.511(2) . yes
C(19) C(20) 1.506(2) . yes
C(20) C(21) 1.518(2) . yes
C(21) C(22) 1.522(2) . yes
C(23) C(24) 1.517(2) . yes
C(24) C(25) 1.528(2) . yes
C(25) C(26) 1.522(2) . yes

loop_
_geom_contact_atom_site_label_1
_geom_contact_atom_site_label_2
_geom_contact_distance
_geom_contact_site_symmetry_2
O(1) C(27) 3.163(2) 2_765
O(1) C(22) 3.303(2) 1_564
O(1) C(8) 3.312(2) 2_665
O(1) C(28) 3.323(3) 2_765
O(1) N(3) 3.411(2) 2_765
O(1) O(7) 3.507(2) 1_455
O(2) C(23) 3.406(2) 1_554
O(2) C(19) 3.444(2) 1_554
O(2) C(14) 3.546(2) 1_554
O(3) C(23) 3.476(2) 2_766
O(4) C(28) 3.299(3) .
O(4) C(5) 3.326(2) 2_755
O(5) C(26) 3.411(2) 1_455
O(6) C(26) 3.378(2) 2_866
O(7) N(1) 2.917(2) 1_655
O(7) C(1) 2.932(2) 1_655
O(7) C(2) 2.983(2) 1_655
O(7) C(3) 3.107(2) 1_655
O(7) C(4) 3.133(2) 1_655
O(7) C(18) 3.492(2) 2_865
O(7) C(8) 3.552(2) 2_765
N(2) C(22) 3.457(2) 2_656
C(3) C(27) 3.578(2) 1_455
C(8) C(29) 3.557(3) 2_765
C(9) C(22) 3.377(2) 2_656

loop_
_geom_torsion_atom_site_label_1
_geom_torsion_atom_site_label_2
_geom_torsion_atom_site_label_3
_geom_torsion_atom_site_label_4
_geom_torsion
_geom_torsion_site_symmetry_2
_geom_torsion_site_symmetry_3
_geom_torsion_site_symmetry_4
_geom_torsion_publ_flag
O(1) C(1) N(1) C(2) -175.0(1) . . . yes
O(1) C(1) N(1) C(18) -8.8(2) . . 2_765 yes
O(1) C(1) C(3) C(4) 177.0(2) . . . yes
O(1) C(1) C(3) C(8) -1.2(3) . . . yes
O(2) C(2) N(1) C(1) 175.8(1) . . . yes
O(2) C(2) N(1) C(18) 9.6(2) . . 2_765 yes
O(2) C(2) C(4) C(3) -178.0(2) . . . yes
O(2) C(2) C(4) C(5) 0.0(3) . . . yes
O(3) C(9) N(2) C(10) 179.1(1) . . . yes
O(3) C(9) N(2) C(11) 0.4(2) . . . yes
O(3) C(9) C(7) C(6) 179.5(2) . . . yes
O(3) C(9) C(7) C(8) -0.9(3) . . . yes
O(4) C(10) N(2) C(9) -177.2(1) . . . yes
O(4) C(10) N(2) C(11) 1.5(2) . . . yes
O(4) C(10) C(6) C(5) -2.2(3) . . . yes
O(4) C(10) C(6) C(7) 177.0(2) . . . yes
O(5) C(13) C(12) C(11) 2.6(2) . . . yes
O(5) C(13) C(12) C(17) -178.1(1) . . . yes
O(5) C(13) C(14) C(15) 177.9(1) . . . yes
O(5) C(19) C(20) C(21) -177.5(1) . . . yes
O(6) C(15) C(14) C(13) -179.7(1) . . . yes
O(6) C(15) C(16) C(17) -179.4(1) . . . yes
O(6) C(15) C(16) C(18) 0.3(2) . . . yes
O(6) C(23) C(24) C(25) 63.8(2) . . . yes
O(7) C(27) N(3) C(28) -174.8(2) . . . yes
O(7) C(27) N(3) C(29) -0.8(3) . . . yes
N(1) C(1) C(3) C(4) -3.2(2) . . . yes
N(1) C(1) C(3) C(8) 178.6(1) . . . yes
N(1) C(2) C(4) C(3) 2.8(2) . . . yes
N(1) C(2) C(4) C(5) -179.3(1) . . . yes
N(1) C(18) C(16) C(15) 171.8(1) 2_765 2_765 2_765 yes
N(1) C(18) C(16) C(17) -7.8(2) 2_765 2_765 2_765 yes
N(2) C(9) C(7) C(6) -0.4(2) . . . yes
N(2) C(9) C(7) C(8) 179.3(1) . . . yes
N(2) C(10) C(6) C(5) 178.6(1) . . . yes
N(2) C(10) C(6) C(7) -2.2(2) . . . yes
N(2) C(11) C(12) C(13) 172.7(1) . . . yes
N(2) C(11) C(12) C(17) -6.7(2) . . . yes
C(1) N(1) C(2) C(4) -5.0(2) . . . yes
C(1) N(1) C(18) C(16) 98.0(2) . 2_765 2_765 yes
C(1) C(3) C(4) C(2) 0.2(2) . . . yes
C(1) C(3) C(4) C(5) -177.9(1) . . . yes
C(1) C(3) C(8) C(7) 179.7(1) . . . yes
C(2) N(1) C(1) C(3) 5.1(2) . . . yes
C(2) N(1) C(18) C(16) -97.3(2) . 2_765 2_765 yes
C(2) C(4) C(3) C(8) 178.6(1) . . . yes
C(2) C(4) C(5) C(6) -179.5(1) . . . yes
C(3) C(1) N(1) C(18) 171.4(1) . . 2_765 yes
C(3) C(4) C(5) C(6) -1.8(2) . . . yes
C(3) C(8) C(7) C(6) -2.5(2) . . . yes
C(3) C(8) C(7) C(9) 177.9(1) . . . yes
C(4) C(2) N(1) C(18) -171.2(1) . . 2_765 yes
C(4) C(3) C(8) C(7) 1.7(2) . . . yes
C(4) C(5) C(6) C(7) 1.1(2) . . . yes
C(4) C(5) C(6) C(10) -179.8(1) . . . yes
C(5) C(4) C(3) C(8) 0.5(2) . . . yes
C(5) C(6) C(7) C(8) 1.1(2) . . . yes
C(5) C(6) C(7) C(9) -179.2(1) . . . yes
C(6) C(10) N(2) C(9) 2.0(2) . . . yes
C(6) C(10) N(2) C(11) -179.3(1) . . . yes
C(7) C(9) N(2) C(10) -1.0(2) . . . yes
C(7) C(9) N(2) C(11) -179.8(1) . . . yes
C(8) C(7) C(6) C(10) -178.1(1) . . . yes
C(9) N(2) C(11) C(12) -82.9(2) . . . yes
C(9) C(7) C(6) C(10) 1.6(2) . . . yes
C(10) N(2) C(11) C(12) 98.5(2) . . . yes
C(11) C(12) C(13) C(14) -178.2(1) . . . yes
C(11) C(12) C(17) C(16) 179.2(1) . . . yes
C(12) C(13) O(5) C(19) -173.4(1) . . . yes
C(12) C(13) C(14) C(15) -1.2(2) . . . yes
C(12) C(17) C(16) C(15) -0.7(2) . . . yes
C(12) C(17) C(16) C(18) 179.6(1) . . . yes
C(13) O(5) C(19) C(20) 171.6(1) . . . yes
C(13) C(12) C(17) C(16) -0.2(2) . . . yes
C(13) C(14) C(15) C(16) 0.3(2) . . . yes
C(14) C(13) O(5) C(19) 7.4(2) . . . yes
C(14) C(13) C(12) C(17) 1.2(2) . . . yes
C(14) C(15) O(6) C(23) 2.9(2) . . . yes
C(14) C(15) C(16) C(17) 0.6(2) . . . yes
C(14) C(15) C(16) C(18) -179.7(1) . . . yes
C(15) O(6) C(23) C(24) 77.9(2) . . . yes
C(16) C(15) O(6) C(23) -177.1(1) . . . yes
C(19) C(20) C(21) C(22) 171.5(2) . . . yes
C(23) C(24) C(25) C(26) 73.4(2) . . . yes
C(23) C(24) C(25) C(26) 73.4(2) . . . yes
